data_4509917
loop_
_publ_author_name
'Wu, Xiang Xia'
'Wang, You You'
'Yang, Pan'
'Xu, Yao Yao'
'Huo, Jian Zhong'
'Ding, Bin'
'Wang, Ying'
'Wang, XiuGuang'

_publ_section_title
;
 Syntheses, Structural Variation, and Characterization of a Series of
 Crystalline Coordination Compounds with 4-Benzene-1,2,4-triazole:
 Polymorph, Incomplete Spin Transition, and Single Crystal-to-Single
 Crystal Transformation
;
_journal_issue 2
_journal_name_full 'Crystal Growth &amp; Design'
_journal_page_first 477
_journal_paper_doi 10.1021/cg401141a
_journal_volume 14
_journal_year 2014
_chemical_formula_moiety 'C16 H14 Br2 N6 Zn'
_chemical_formula_sum 'C16 H14 Br2 N6 Zn'
_chemical_formula_weight 515.52
_chemical_name_systematic
; 
 ? 
;
_space_group_IT_number 14
_symmetry_cell_setting monoclinic
_symmetry_space_group_name_Hall '-P 2yn'
_symmetry_space_group_name_H-M 'P 1 21/n 1'
_atom_sites_solution_hydrogens geom
_atom_sites_solution_primary direct
_atom_sites_solution_secondary difmap
_audit_creation_method SHELXL-97
_cell_angle_alpha 90.00
_cell_angle_beta 92.748(2)
_cell_angle_gamma 90.00
_cell_formula_units_Z 8
_cell_length_a 21.712(3)
_cell_length_b 7.7087(10)
_cell_length_c 22.024(3)
_cell_measurement_reflns_used 2921
_cell_measurement_temperature 173(2)
_cell_measurement_theta_max 22.35
_cell_measurement_theta_min 2.57
_cell_volume 3681.9(9)
_computing_structure_refinement 'SHELXL-97 (Sheldrick, 2008)'
_computing_structure_solution 'SHELXS-97 (Sheldrick, 2008)'
_diffrn_ambient_temperature 173(2)
_diffrn_measured_fraction_theta_full 0.985
_diffrn_measured_fraction_theta_max 0.985
_diffrn_radiation_monochromator graphite
_diffrn_radiation_source 'fine-focus sealed tube'
_diffrn_radiation_type MoK\a
_diffrn_radiation_wavelength 0.71073
_diffrn_reflns_av_R_equivalents 0.0728
_diffrn_reflns_av_sigmaI/netI 0.0770
_diffrn_reflns_limit_h_max 26
_diffrn_reflns_limit_h_min -26
_diffrn_reflns_limit_k_max 9
_diffrn_reflns_limit_k_min -8
_diffrn_reflns_limit_l_max 26
_diffrn_reflns_limit_l_min -26
_diffrn_reflns_number 26247
_diffrn_reflns_theta_full 26.00
_diffrn_reflns_theta_max 26.00
_diffrn_reflns_theta_min 1.29
_exptl_absorpt_coefficient_mu 5.686
_exptl_absorpt_correction_T_max 0.6002
_exptl_absorpt_correction_T_min 0.5486
_exptl_absorpt_correction_type multi-scan
_exptl_absorpt_process_details 'SADABS (Bruker, 2000)'
_exptl_crystal_density_diffrn 1.860
_exptl_crystal_density_method 'not measured'
_exptl_crystal_F_000 2016
_exptl_crystal_size_max 0.12
_exptl_crystal_size_mid 0.11
_exptl_crystal_size_min 0.10
_refine_diff_density_max 0.710
_refine_diff_density_min -0.530
_refine_diff_density_rms 0.117
_refine_ls_extinction_method none
_refine_ls_goodness_of_fit_ref 1.003
_refine_ls_hydrogen_treatment constr
_refine_ls_matrix_type full
_refine_ls_number_parameters 451
_refine_ls_number_reflns 7146
_refine_ls_number_restraints 0
_refine_ls_restrained_S_all 1.003
_refine_ls_R_factor_all 0.0797
_refine_ls_R_factor_gt 0.0425
_refine_ls_shift/su_max 0.001
_refine_ls_shift/su_mean 0.000
_refine_ls_structure_factor_coef Fsqd
_refine_ls_weighting_details 'calc w=1/[\s^2^(Fo^2^)+(0.0260P)^2^+0.0000P] where P=(Fo^2^+2Fc^2^)/3'
_refine_ls_weighting_scheme calc
_refine_ls_wR_factor_gt 0.0805
_refine_ls_wR_factor_ref 0.0881
_reflns_number_gt 4776
_reflns_number_total 7146
_reflns_threshold_expression >2sigma(I)
_cod_data_source_file cg401141a_si_002.cif
_cod_data_source_block 1
_cod_depositor_comments
;
The following automatic conversions were performed:

'_symmetry_cell_setting' value 'Monoclinic' changed to 'monoclinic'
according to
/usr/data/users/saulius/automatic-downloads/current/ACS/lib/dictionaries/cif_core.dic
dictionary named 'cif_core.dic' version 2.4.2 from 2011-04-26.

Automatic conversion script
Id: cif_fix_values 2281 2013-09-26 08:29:07Z andrius 
;
_cod_original_sg_symbol_H-M 'P2(1)/n  '
_cod_database_code 4509917

loop_
_symmetry_equiv_pos_as_xyz
'x, y, z'
'-x+1/2, y+1/2, -z+1/2'
'-x, -y, -z'
'x-1/2, -y-1/2, z-1/2'

loop_
_atom_site_label
_atom_site_type_symbol
_atom_site_fract_x
_atom_site_fract_y
_atom_site_fract_z
_atom_site_U_iso_or_equiv
_atom_site_adp_type
_atom_site_occupancy
_atom_site_symmetry_multiplicity
_atom_site_calc_flag
_atom_site_refinement_flags
Br1 Br 0.51465(2) 0.51115(7) 0.30719(3) 0.03802(15) Uani 1 1 d .
Br2 Br 0.53315(2) 0.00835(7) 0.28141(2) 0.03200(14) Uani 1 1 d .
Br3 Br 0.79711(2) 1.03257(7) 0.53307(3) 0.04360(17) Uani 1 1 d .
Br4 Br 0.79006(2) 0.52274(7) 0.52115(2) 0.03016(14) Uani 1 1 d .
C1 C 0.2420(2) 0.2529(6) 0.2391(2) 0.0258(12) Uani 1 1 d .
C2 C 0.1977(2) 0.2997(6) 0.1958(2) 0.0315(13) Uani 1 1 d .
H2 H 0.2088 0.3304 0.1560 0.038 Uiso 1 1 calc R
C3 C 0.1366(2) 0.3017(7) 0.2106(3) 0.0384(14) Uani 1 1 d .
H3 H 0.1052 0.3309 0.1809 0.046 Uiso 1 1 calc R
C4 C 0.1219(2) 0.2610(7) 0.2687(3) 0.0397(15) Uani 1 1 d .
H4 H 0.0798 0.2624 0.2789 0.048 Uiso 1 1 calc R
C5 C 0.1662(2) 0.2184(7) 0.3126(2) 0.0374(14) Uani 1 1 d .
H5 H 0.1549 0.1917 0.3527 0.045 Uiso 1 1 calc R
C6 C 0.2283(2) 0.2146(6) 0.2980(2) 0.0335(13) Uani 1 1 d .
H6 H 0.2599 0.1866 0.3277 0.040 Uiso 1 1 calc R
C7 C 0.3249(2) 0.1714(6) 0.1695(2) 0.0306(13) Uani 1 1 d .
H7 H 0.2983 0.1237 0.1383 0.037 Uiso 1 1 calc R
C8 C 0.3570(2) 0.2962(6) 0.2520(2) 0.0289(12) Uani 1 1 d .
H8 H 0.3582 0.3532 0.2903 0.035 Uiso 1 1 calc R
C9 C 0.5060(2) 0.2485(6) -0.0073(2) 0.0272(12) Uani 1 1 d .
C10 C 0.5410(2) 0.1627(7) -0.0485(2) 0.0334(13) Uani 1 1 d .
H10 H 0.5796 0.1132 -0.0358 0.040 Uiso 1 1 calc R
C11 C 0.5191(2) 0.1498(7) -0.1085(2) 0.0391(14) Uani 1 1 d .
H11 H 0.5430 0.0914 -0.1373 0.047 Uiso 1 1 calc R
C12 C 0.4632(2) 0.2209(7) -0.1269(2) 0.0373(14) Uani 1 1 d .
H12 H 0.4488 0.2126 -0.1682 0.045 Uiso 1 1 calc R
C13 C 0.4280(2) 0.3043(7) -0.0852(2) 0.0402(14) Uani 1 1 d .
H13 H 0.3892 0.3526 -0.0978 0.048 Uiso 1 1 calc R
C14 C 0.4492(2) 0.3179(6) -0.0246(2) 0.0331(13) Uani 1 1 d .
H14 H 0.4249 0.3741 0.0043 0.040 Uiso 1 1 calc R
C15 C 0.5863(2) 0.2364(7) 0.0796(2) 0.0378(14) Uani 1 1 d .
H15 H 0.6209 0.2101 0.0564 0.045 Uiso 1 1 calc R
C16 C 0.4945(2) 0.2955(6) 0.1037(2) 0.0311(13) Uani 1 1 d .
H16 H 0.4516 0.3196 0.1017 0.037 Uiso 1 1 calc R
C17 C 0.4880(2) 0.7683(6) 0.5187(2) 0.0251(12) Uani 1 1 d .
C18 C 0.4720(2) 0.6796(6) 0.4644(2) 0.0287(12) Uani 1 1 d .
H18 H 0.5029 0.6285 0.4411 0.034 Uiso 1 1 calc R
C19 C 0.4110(2) 0.6683(6) 0.4459(2) 0.0350(13) Uani 1 1 d .
H19 H 0.4000 0.6103 0.4089 0.042 Uiso 1 1 calc R
C20 C 0.3651(2) 0.7387(7) 0.4795(2) 0.0367(14) Uani 1 1 d .
H20 H 0.3230 0.7285 0.4662 0.044 Uiso 1 1 calc R
C21 C 0.3819(2) 0.8241(7) 0.5326(2) 0.0364(14) Uani 1 1 d .
H21 H 0.3507 0.8726 0.5562 0.044 Uiso 1 1 calc R
C22 C 0.4429(2) 0.8411(6) 0.5525(2) 0.0315(13) Uani 1 1 d .
H22 H 0.4536 0.9021 0.5890 0.038 Uiso 1 1 calc R
C23 C 0.5776(2) 0.8264(7) 0.5937(2) 0.0379(14) Uani 1 1 d .
H23 H 0.5543 0.8536 0.6279 0.046 Uiso 1 1 calc R
C24 C 0.6010(2) 0.7565(6) 0.5044(2) 0.0278(12) Uani 1 1 d .
H24 H 0.5987 0.7231 0.4628 0.033 Uiso 1 1 calc R
C25 C 0.7383(2) 0.8279(6) 0.2508(2) 0.0258(12) Uani 1 1 d .
C26 C 0.6948(2) 0.8770(6) 0.2059(2) 0.0300(13) Uani 1 1 d .
H26 H 0.6535 0.9012 0.2157 0.036 Uiso 1 1 calc R
C27 C 0.7127(2) 0.8902(6) 0.1462(2) 0.0304(13) Uani 1 1 d .
H27 H 0.6835 0.9242 0.1149 0.037 Uiso 1 1 calc R
C28 C 0.7725(2) 0.8540(7) 0.1322(2) 0.0327(13) Uani 1 1 d .
H28 H 0.7843 0.8608 0.0913 0.039 Uiso 1 1 calc R
C29 C 0.8153(2) 0.8079(6) 0.1776(2) 0.0321(13) Uani 1 1 d .
H29 H 0.8568 0.7867 0.1679 0.039 Uiso 1 1 calc R
C30 C 0.7985(2) 0.7923(6) 0.2368(2) 0.0285(12) Uani 1 1 d .
H30 H 0.8279 0.7576 0.2678 0.034 Uiso 1 1 calc R
C31 C 0.6642(2) 0.7449(6) 0.3295(2) 0.0308(13) Uani 1 1 d .
H31 H 0.6317 0.7077 0.3022 0.037 Uiso 1 1 calc R
C32 C 0.7510(2) 0.8421(6) 0.3645(2) 0.0294(12) Uani 1 1 d .
H32 H 0.7918 0.8871 0.3676 0.035 Uiso 1 1 calc R
N1 N 0.40535(17) 0.2587(5) 0.22137(18) 0.0261(10) Uani 1 1 d .
N2 N 0.38451(18) 0.1771(6) 0.16785(18) 0.0343(11) Uani 1 1 d .
N3 N 0.30529(17) 0.2427(5) 0.22184(17) 0.0231(9) Uani 1 1 d .
N4 N 0.52948(18) 0.2913(5) 0.15395(18) 0.0296(10) Uani 1 1 d .
N5 N 0.58902(19) 0.2532(6) 0.13863(19) 0.0418(12) Uani 1 1 d .
N6 N 0.52840(17) 0.2608(5) 0.05517(18) 0.0257(10) Uani 1 1 d .
N7 N 0.65241(17) 0.7844(5) 0.53665(18) 0.0272(10) Uani 1 1 d .
N8 N 0.63778(18) 0.8275(6) 0.59468(18) 0.0355(11) Uani 1 1 d .
N9 N 0.55203(17) 0.7819(5) 0.53831(17) 0.0236(9) Uani 1 1 d .
N10 N 0.71818(18) 0.8038(5) 0.41076(17) 0.0277(10) Uani 1 1 d .
N11 N 0.66172(18) 0.7409(5) 0.38814(18) 0.0315(11) Uani 1 1 d .
N12 N 0.71915(17) 0.8089(5) 0.31179(17) 0.0235(9) Uani 1 1 d .
Zn1 Zn 0.49896(2) 0.27751(7) 0.23997(2) 0.02572(15) Uani 1 1 d .
Zn2 Zn 0.73832(2) 0.78883(7) 0.50359(2) 0.02412(15) Uani 1 1 d .

loop_
_atom_site_aniso_label
_atom_site_aniso_U_11
_atom_site_aniso_U_22
_atom_site_aniso_U_33
_atom_site_aniso_U_23
_atom_site_aniso_U_13
_atom_site_aniso_U_12
Br1 0.0362(3) 0.0347(3) 0.0426(4) -0.0103(3) -0.0042(2) 0.0004(3)
Br2 0.0356(3) 0.0320(3) 0.0283(3) -0.0016(2) 0.0006(2) 0.0054(2)
Br3 0.0358(3) 0.0326(3) 0.0620(4) -0.0039(3) -0.0013(3) -0.0088(3)
Br4 0.0315(3) 0.0305(3) 0.0281(3) 0.0040(2) -0.0024(2) 0.0010(2)
C1 0.021(3) 0.028(3) 0.028(3) -0.006(2) 0.000(2) 0.003(2)
C2 0.029(3) 0.044(3) 0.021(3) 0.000(3) -0.006(2) 0.000(3)
C3 0.026(3) 0.046(4) 0.042(4) -0.007(3) -0.004(3) 0.009(3)
C4 0.020(3) 0.053(4) 0.047(4) -0.013(3) 0.007(3) -0.003(3)
C5 0.030(3) 0.054(4) 0.029(3) -0.006(3) 0.003(3) 0.006(3)
C6 0.033(3) 0.037(3) 0.031(3) -0.003(3) 0.003(3) 0.001(3)
C7 0.028(3) 0.041(3) 0.022(3) -0.005(2) -0.001(2) -0.007(2)
C8 0.028(3) 0.040(3) 0.018(3) -0.005(2) -0.001(2) -0.002(2)
C9 0.029(3) 0.029(3) 0.023(3) 0.006(2) 0.001(2) -0.006(2)
C10 0.028(3) 0.045(4) 0.027(3) -0.001(3) 0.000(2) 0.000(2)
C11 0.040(3) 0.049(4) 0.030(3) -0.007(3) 0.011(3) -0.007(3)
C12 0.041(3) 0.046(4) 0.024(3) 0.000(3) -0.008(3) -0.007(3)
C13 0.038(3) 0.044(4) 0.037(4) 0.000(3) -0.016(3) 0.006(3)
C14 0.029(3) 0.038(3) 0.033(3) -0.008(3) 0.004(3) 0.002(2)
C15 0.024(3) 0.059(4) 0.031(3) -0.006(3) 0.003(2) 0.005(3)
C16 0.028(3) 0.041(3) 0.025(3) 0.002(3) 0.011(2) -0.001(3)
C17 0.024(3) 0.031(3) 0.021(3) 0.008(2) 0.002(2) 0.002(2)
C18 0.029(3) 0.037(3) 0.020(3) -0.003(2) -0.003(2) 0.004(2)
C19 0.041(3) 0.034(3) 0.029(3) -0.005(3) -0.013(3) -0.002(3)
C20 0.026(3) 0.044(4) 0.040(4) 0.011(3) -0.004(3) -0.001(3)
C21 0.025(3) 0.048(4) 0.036(4) 0.010(3) 0.008(3) 0.002(3)
C22 0.034(3) 0.035(3) 0.026(3) 0.000(2) 0.006(3) -0.001(2)
C23 0.035(3) 0.058(4) 0.021(3) -0.006(3) 0.004(3) 0.003(3)
C24 0.026(3) 0.036(3) 0.022(3) -0.004(2) 0.009(2) -0.001(2)
C25 0.030(3) 0.025(3) 0.022(3) -0.001(2) 0.005(2) 0.001(2)
C26 0.026(3) 0.029(3) 0.035(3) 0.007(3) 0.006(2) 0.007(2)
C27 0.030(3) 0.034(3) 0.027(3) 0.011(3) -0.002(2) 0.000(2)
C28 0.041(3) 0.038(3) 0.019(3) 0.006(2) 0.002(3) -0.002(3)
C29 0.024(3) 0.043(3) 0.029(3) 0.003(3) 0.005(2) 0.005(2)
C30 0.025(3) 0.040(3) 0.020(3) 0.004(3) -0.005(2) 0.000(2)
C31 0.022(3) 0.043(4) 0.027(3) -0.003(3) -0.002(2) 0.001(2)
C32 0.029(3) 0.038(3) 0.022(3) 0.005(2) 0.000(2) -0.006(2)
N1 0.021(2) 0.036(3) 0.021(2) -0.005(2) -0.0039(18) -0.0004(18)
N2 0.026(2) 0.051(3) 0.026(3) -0.007(2) 0.001(2) -0.006(2)
N3 0.022(2) 0.028(3) 0.020(2) -0.0045(18) -0.0026(18) 0.0005(18)
N4 0.025(2) 0.045(3) 0.018(2) -0.003(2) -0.0028(19) 0.002(2)
N5 0.029(3) 0.070(4) 0.026(3) 0.000(2) 0.002(2) 0.004(2)
N6 0.024(2) 0.032(3) 0.021(2) -0.0008(19) 0.0030(19) 0.0002(19)
N7 0.025(2) 0.033(3) 0.024(2) -0.004(2) 0.0085(19) -0.0003(19)
N8 0.031(3) 0.052(3) 0.023(3) -0.005(2) -0.001(2) -0.003(2)
N9 0.023(2) 0.030(2) 0.018(2) 0.0026(19) 0.0023(18) 0.0019(19)
N10 0.030(2) 0.029(3) 0.023(2) 0.002(2) 0.001(2) 0.002(2)
N11 0.028(2) 0.044(3) 0.023(3) 0.003(2) 0.002(2) 0.004(2)
N12 0.022(2) 0.029(2) 0.019(2) 0.0022(19) -0.0006(18) 0.0019(18)
Zn1 0.0226(3) 0.0330(4) 0.0215(3) -0.0015(3) 0.0003(2) 0.0003(3)
Zn2 0.0220(3) 0.0297(3) 0.0207(3) 0.0006(3) 0.0015(2) -0.0006(3)

loop_
_atom_type_symbol
_atom_type_description
_atom_type_scat_dispersion_real
_atom_type_scat_dispersion_imag
_atom_type_scat_source
C C 0.0033 0.0016 'International Tables Vol C Tables 4.2.6.8 and 6.1.1.4'
H H 0.0000 0.0000 'International Tables Vol C Tables 4.2.6.8 and 6.1.1.4'
N N 0.0061 0.0033 'International Tables Vol C Tables 4.2.6.8 and 6.1.1.4'
Br Br -0.2901 2.4595 'International Tables Vol C Tables 4.2.6.8 and 6.1.1.4'
Zn Zn 0.2839 1.4301 'International Tables Vol C Tables 4.2.6.8 and 6.1.1.4'

loop_
_geom_angle_atom_site_label_1
_geom_angle_atom_site_label_2
_geom_angle_atom_site_label_3
_geom_angle
C2 C1 C6 122.5(5)
C2 C1 N3 118.4(4)
C6 C1 N3 119.1(4)
C1 C2 C3 119.3(5)
C1 C2 H2 120.4
C3 C2 H2 120.4
C4 C3 C2 119.2(5)
C4 C3 H3 120.4
C2 C3 H3 120.4
C3 C4 C5 121.7(5)
C3 C4 H4 119.1
C5 C4 H4 119.1
C4 C5 C6 119.5(5)
C4 C5 H5 120.2
C6 C5 H5 120.2
C1 C6 C5 117.7(5)
C1 C6 H6 121.1
C5 C6 H6 121.1
N2 C7 N3 111.3(4)
N2 C7 H7 124.4
N3 C7 H7 124.4
N1 C8 N3 110.4(4)
N1 C8 H8 124.8
N3 C8 H8 124.8
C10 C9 C14 121.1(5)
C10 C9 N6 119.2(4)
C14 C9 N6 119.6(4)
C9 C10 C11 119.1(5)
C9 C10 H10 120.4
C11 C10 H10 120.4
C12 C11 C10 120.6(5)
C12 C11 H11 119.7
C10 C11 H11 119.7
C11 C12 C13 120.0(5)
C11 C12 H12 120.0
C13 C12 H12 120.0
C12 C13 C14 120.2(5)
C12 C13 H13 119.9
C14 C13 H13 119.9
C9 C14 C13 119.0(5)
C9 C14 H14 120.5
C13 C14 H14 120.5
N5 C15 N6 112.2(4)
N5 C15 H15 123.9
N6 C15 H15 123.9
N4 C16 N6 110.3(4)
N4 C16 H16 124.8
N6 C16 H16 124.8
C22 C17 C18 120.2(4)
C22 C17 N9 120.6(4)
C18 C17 N9 119.1(4)
C19 C18 C17 118.7(5)
C19 C18 H18 120.6
C17 C18 H18 120.6
C18 C19 C20 121.9(5)
C18 C19 H19 119.1
C20 C19 H19 119.1
C21 C20 C19 118.4(5)
C21 C20 H20 120.8
C19 C20 H20 120.8
C20 C21 C22 121.7(5)
C20 C21 H21 119.1
C22 C21 H21 119.1
C17 C22 C21 119.0(5)
C17 C22 H22 120.5
C21 C22 H22 120.5
N8 C23 N9 112.4(4)
N8 C23 H23 123.8
N9 C23 H23 123.8
N7 C24 N9 110.5(4)
N7 C24 H24 124.7
N9 C24 H24 124.7
C30 C25 C26 120.9(4)
C30 C25 N12 120.5(4)
C26 C25 N12 118.6(4)
C25 C26 C27 118.8(4)
C25 C26 H26 120.6
C27 C26 H26 120.6
C28 C27 C26 120.3(5)
C28 C27 H27 119.8
C26 C27 H27 119.8
C29 C28 C27 120.0(5)
C29 C28 H28 120.0
C27 C28 H28 120.0
C30 C29 C28 120.7(5)
C30 C29 H29 119.6
C28 C29 H29 119.6
C29 C30 C25 119.2(5)
C29 C30 H30 120.4
C25 C30 H30 120.4
N11 C31 N12 111.9(4)
N11 C31 H31 124.1
N12 C31 H31 124.1
N10 C32 N12 110.6(4)
N10 C32 H32 124.7
N12 C32 H32 124.7
C8 N1 N2 107.5(4)
C8 N1 Zn1 133.7(3)
N2 N1 Zn1 118.6(3)
C7 N2 N1 106.0(4)
C8 N3 C7 104.8(4)
C8 N3 C1 129.5(4)
C7 N3 C1 125.7(4)
C16 N4 N5 108.0(4)
C16 N4 Zn1 125.7(3)
N5 N4 Zn1 124.4(3)
C15 N5 N4 105.4(4)
C16 N6 C15 104.0(4)
C16 N6 C9 126.6(4)
C15 N6 C9 129.3(4)
C24 N7 N8 108.3(4)
C24 N7 Zn2 125.4(3)
N8 N7 Zn2 125.9(3)
C23 N8 N7 105.1(4)
C24 N9 C23 103.7(4)
C24 N9 C17 127.0(4)
C23 N9 C17 129.3(4)
C32 N10 N11 107.8(4)
C32 N10 Zn2 133.2(3)
N11 N10 Zn2 118.4(3)
C31 N11 N10 105.7(4)
C32 N12 C31 104.0(4)
C32 N12 C25 129.0(4)
C31 N12 C25 127.0(4)
N4 Zn1 N1 100.39(16)
N4 Zn1 Br1 120.16(12)
N1 Zn1 Br1 106.97(11)
N4 Zn1 Br2 107.05(12)
N1 Zn1 Br2 107.62(11)
Br1 Zn1 Br2 113.30(3)
N7 Zn2 N10 101.54(16)
N7 Zn2 Br3 114.24(11)
N10 Zn2 Br3 108.33(11)
N7 Zn2 Br4 111.33(11)
N10 Zn2 Br4 106.62(11)
Br3 Zn2 Br4 113.71(3)

loop_
_geom_bond_atom_site_label_1
_geom_bond_atom_site_label_2
_geom_bond_distance
Br1 Zn1 2.3459(8)
Br2 Zn1 2.3715(8)
Br3 Zn2 2.3455(8)
Br4 Zn2 2.3616(8)
C1 C2 1.370(6)
C1 C6 1.376(6)
C1 N3 1.446(5)
C2 C3 1.381(6)
C2 H2 0.9500
C3 C4 1.371(7)
C3 H3 0.9500
C4 C5 1.372(7)
C4 H4 0.9500
C5 C6 1.402(7)
C5 H5 0.9500
C6 H6 0.9500
C7 N2 1.297(6)
C7 N3 1.363(6)
C7 H7 0.9500
C8 N1 1.308(6)
C8 N3 1.341(6)
C8 H8 0.9500
C9 C10 1.380(6)
C9 C14 1.382(6)
C9 N6 1.440(6)
C10 C11 1.388(7)
C10 H10 0.9500
C11 C12 1.374(7)
C11 H11 0.9500
C12 C13 1.382(7)
C12 H12 0.9500
C13 C14 1.393(7)
C13 H13 0.9500
C14 H14 0.9500
C15 N5 1.305(6)
C15 N6 1.356(6)
C15 H15 0.9500
C16 N4 1.311(6)
C16 N6 1.354(6)
C16 H16 0.9500
C17 C22 1.379(6)
C17 C18 1.406(6)
C17 N9 1.439(6)
C18 C19 1.369(6)
C18 H18 0.9500
C19 C20 1.380(7)
C19 H19 0.9500
C20 C21 1.377(7)
C20 H20 0.9500
C21 C22 1.381(6)
C21 H21 0.9500
C22 H22 0.9500
C23 N8 1.306(6)
C23 N9 1.361(6)
C23 H23 0.9500
C24 N7 1.312(6)
C24 N9 1.342(5)
C24 H24 0.9500
C25 C30 1.386(6)
C25 C26 1.388(6)
C25 N12 1.432(6)
C26 C27 1.393(6)
C26 H26 0.9500
C27 C28 1.378(6)
C27 H27 0.9500
C28 C29 1.377(6)
C28 H28 0.9500
C29 C30 1.377(6)
C29 H29 0.9500
C30 H30 0.9500
C31 N11 1.294(6)
C31 N12 1.366(6)
C31 H31 0.9500
C32 N10 1.305(6)
C32 N12 1.347(6)
C32 H32 0.9500
N1 N2 1.392(5)
N1 Zn1 2.059(4)
N4 N5 1.383(5)
N4 Zn1 2.040(4)
N7 N8 1.373(5)
N7 Zn2 2.035(4)
N10 N11 1.388(5)
N10 Zn2 2.073(4)
